data_2230060
loop_
_publ_author_name
'Zheng, Xing-Liang'
'Chen, Shu-Jun'
'Jiang, Ning-Fei'
'Zhan, Sue-Hui'

_publ_section_title
;
 (8<i>S</i>,9<i>S</i>,10<i>R</i>)-4-(4-Chlorobenzyloxy)-7,8-didehydro-3,7-dimethoxy-17-methylmorphinan-6-one
 monohydrate
;
_journal_coeditor_code KP2320
_journal_issue 5
_journal_name_full 'Acta Crystallographica Section E'
_journal_page_first o1190
_journal_paper_doi 10.1107/S1600536811013973
_journal_volume 67
_journal_year 2011
_chemical_formula_iupac 'C26 H28 Cl N O4, H2 O'
_chemical_formula_moiety 'C26 H28 Cl N O4, H2 O'
_chemical_formula_sum 'C26 H30 Cl N O5'
_chemical_formula_weight 471.96
_chemical_melting_point 383
_chemical_name_systematic
;
(8<i>S</i>,9<i>S</i>,10<i>R</i>)-4-(4-Chlorobenzyloxy)-7,8-didehydro-3,7-
dimethoxy-17-methylmorphinan-6-one monohydrate
;
_space_group_IT_number 4
_symmetry_cell_setting monoclinic
_symmetry_space_group_name_Hall 'P 2yb'
_symmetry_space_group_name_H-M 'P 1 21 1'
_atom_sites_solution_hydrogens geom
_atom_sites_solution_primary direct
_atom_sites_solution_secondary difmap
_cell_angle_alpha 90.00
_cell_angle_beta 91.6180(10)
_cell_angle_gamma 90.00
_cell_formula_units_Z 2
_cell_length_a 8.8866(4)
_cell_length_b 14.6386(7)
_cell_length_c 9.1860(4)
_cell_measurement_temperature 296(2)
_cell_volume 1194.51(9)
_computing_cell_refinement 'SAINT (Bruker, 2000)'
_computing_data_collection 'SMART (Bruker, 2000)'
_computing_data_reduction 'SAINT (Bruker, 2000)'
_computing_molecular_graphics 'SHELXTL (Sheldrick, 2008)'
_computing_publication_material 'SHELXTL (Sheldrick, 2008)'
_computing_structure_refinement 'SHELXL97 (Sheldrick, 2008)'
_computing_structure_solution 'SHELXS97 (Sheldrick, 2008)'
_diffrn_ambient_temperature 296(2)
_diffrn_measured_fraction_theta_full 0.999
_diffrn_measured_fraction_theta_max 0.999
_diffrn_measurement_device_type 'Bruker SMART CCD area-detector'
_diffrn_measurement_method '\f and \w'
_diffrn_radiation_monochromator graphite
_diffrn_radiation_source 'fine-focus sealed tube'
_diffrn_radiation_type MoK\a
_diffrn_radiation_wavelength 0.71073
_diffrn_reflns_av_R_equivalents 0.0223
_diffrn_reflns_av_sigmaI/netI 0.0224
_diffrn_reflns_limit_h_max 10
_diffrn_reflns_limit_h_min -10
_diffrn_reflns_limit_k_max 17
_diffrn_reflns_limit_k_min -17
_diffrn_reflns_limit_l_max 10
_diffrn_reflns_limit_l_min -10
_diffrn_reflns_number 13795
_diffrn_reflns_theta_full 25.00
_diffrn_reflns_theta_max 25.00
_diffrn_reflns_theta_min 2.22
_exptl_absorpt_coefficient_mu 0.197
_exptl_absorpt_correction_T_max 0.9396
_exptl_absorpt_correction_T_min 0.9165
_exptl_absorpt_correction_type multi-scan
_exptl_absorpt_process_details '(SADABS; Bruker, 2000)'
_exptl_crystal_colour colourless
_exptl_crystal_density_diffrn 1.312
_exptl_crystal_density_method 'not measured'
_exptl_crystal_description block
_exptl_crystal_F_000 500
_exptl_crystal_size_max 0.45
_exptl_crystal_size_mid 0.36
_exptl_crystal_size_min 0.32
_refine_diff_density_max 0.201
_refine_diff_density_min -0.213
_refine_ls_abs_structure_details 'Flack (1983), <b>1991 Friedel pairs</b>'
_refine_ls_abs_structure_Flack -0.02(6)
_refine_ls_extinction_method none
_refine_ls_goodness_of_fit_ref 1.045
_refine_ls_hydrogen_treatment mixed
_refine_ls_matrix_type full
_refine_ls_number_parameters 303
_refine_ls_number_reflns 4185
_refine_ls_number_restraints 3
_refine_ls_restrained_S_all 1.045
_refine_ls_R_factor_all 0.0322
_refine_ls_R_factor_gt 0.0299
_refine_ls_shift/su_max 0.000
_refine_ls_shift/su_mean 0.000
_refine_ls_structure_factor_coef Fsqd
_refine_ls_weighting_details 'calc w=1/[\s^2^(Fo^2^)+(0.0458P)^2^+0.1696P] where P=(Fo^2^+2Fc^2^)/3'
_refine_ls_weighting_scheme calc
_refine_ls_wR_factor_gt 0.0796
_refine_ls_wR_factor_ref 0.0820
_reflns_number_gt 3974
_reflns_number_total 4185
_reflns_threshold_expression I>2\s(I)
_cod_data_source_file kp2320.cif
_cod_data_source_block I
_cod_original_sg_symbol_H-M 'P 21'
_cod_database_code 2230060
_cod_database_fobs_code 2230060

loop_
_symmetry_equiv_pos_as_xyz
'x, y, z'
'-x, y+1/2, -z'

loop_
_atom_site_type_symbol
_atom_site_label
_atom_site_fract_x
_atom_site_fract_y
_atom_site_fract_z
_atom_site_U_iso_or_equiv
_atom_site_adp_type
_atom_site_calc_flag
_atom_site_refinement_flags
_atom_site_occupancy
_atom_site_disorder_assembly
_atom_site_disorder_group
Cl Cl1 0.52194(7) 0.27734(5) 0.40802(7) 0.07659(19) Uani d . 1 . .
O O1 -0.15952(17) -0.04761(10) 0.27652(16) 0.0553(4) Uani d . 1 . .
O O2 0.12278(13) -0.08829(9) 0.21247(13) 0.0412(3) Uani d . 1 . .
O O3 0.07164(16) -0.20241(10) -0.34261(14) 0.0524(3) Uani d . 1 . .
O O4 0.23766(16) -0.08573(9) -0.18937(17) 0.0563(4) Uani d . 1 . .
N N1 0.22663(19) -0.45473(11) 0.17465(19) 0.0501(4) Uani d . 1 . .
C C1 -0.2087(2) -0.28319(15) 0.1494(2) 0.0487(4) Uani d . 1 . .
H H1A -0.2839 -0.3269 0.1371 0.058 Uiso calc R 1 . .
C C2 -0.2467(2) -0.19781(15) 0.1984(2) 0.0510(5) Uani d . 1 . .
H H2A -0.3467 -0.1835 0.2153 0.061 Uiso calc R 1 . .
C C3 -0.1356(2) -0.13375(13) 0.22213(19) 0.0427(4) Uani d . 1 . .
C C4 0.01413(18) -0.15522(11) 0.18989(17) 0.0355(3) Uani d . 1 . .
C C5 0.05174(17) -0.23996(11) 0.13104(16) 0.0337(3) Uani d . 1 . .
C C6 -0.06217(19) -0.30630(12) 0.11783(19) 0.0393(4) Uani d . 1 . .
C C7 -0.0312(2) -0.40384(13) 0.0731(2) 0.0473(4) Uani d . 1 . .
H H7A -0.0893 -0.4167 -0.0155 0.057 Uiso calc R 1 . .
H H7B -0.0674 -0.4441 0.1483 0.057 Uiso calc R 1 . .
C C8 0.1333(2) -0.42725(12) 0.0471(2) 0.0441(4) Uani d . 1 . .
H H8A 0.1348 -0.4775 -0.0234 0.053 Uiso calc R 1 . .
C C9 0.2069(2) -0.34492(11) -0.02251(19) 0.0383(4) Uani d . 1 . .
H H9A 0.3110 -0.3617 -0.0430 0.046 Uiso calc R 1 . .
C C10 0.21264(18) -0.26412(11) 0.08633(18) 0.0355(3) Uani d . 1 . .
C C11 0.29450(18) -0.18780(12) 0.00569(19) 0.0392(4) Uani d . 1 . .
H H11A 0.2997 -0.1342 0.0678 0.047 Uiso calc R 1 . .
H H11B 0.3968 -0.2074 -0.0110 0.047 Uiso calc R 1 . .
C C12 0.22199(18) -0.16152(12) -0.1371(2) 0.0400(4) Uani d . 1 . .
C C13 0.13513(19) -0.23343(13) -0.21620(18) 0.0411(4) Uani d . 1 . .
C C14 0.1311(2) -0.31859(13) -0.16395(19) 0.0419(4) Uani d . 1 . .
H H14A 0.0794 -0.3631 -0.2174 0.050 Uiso calc R 1 . .
C C15 0.2405(2) -0.38269(15) 0.2849(2) 0.0516(5) Uani d . 1 . .
H H15A 0.3056 -0.4035 0.3647 0.062 Uiso calc R 1 . .
H H15B 0.1422 -0.3698 0.3234 0.062 Uiso calc R 1 . .
C C16 0.3050(2) -0.29596(13) 0.2203(2) 0.0441(4) Uani d . 1 . .
H H16A 0.4080 -0.3071 0.1929 0.053 Uiso calc R 1 . .
H H16B 0.3062 -0.2481 0.2933 0.053 Uiso calc R 1 . .
C C17 0.1749(4) -0.54114(17) 0.2379(3) 0.0758(7) Uani d . 1 . .
H H17A 0.2381 -0.5566 0.3208 0.114 Uiso calc R 1 . .
H H17B 0.1799 -0.5888 0.1664 0.114 Uiso calc R 1 . .
H H17C 0.0729 -0.5344 0.2679 0.114 Uiso calc R 1 . .
C C18 0.2921(2) 0.05280(14) 0.5062(2) 0.0491(5) Uani d . 1 . .
H H18A 0.2597 0.0239 0.5899 0.059 Uiso calc R 1 . .
C C19 0.3747(2) 0.13208(15) 0.5183(2) 0.0515(5) Uani d . 1 . .
H H19A 0.3979 0.1569 0.6094 0.062 Uiso calc R 1 . .
C C20 0.4226(2) 0.17419(14) 0.3939(2) 0.0472(4) Uani d . 1 . .
C C21 0.3920(2) 0.13761(14) 0.2589(2) 0.0468(4) Uani d . 1 . .
H H21A 0.4261 0.1662 0.1756 0.056 Uiso calc R 1 . .
C C22 0.3096(2) 0.05773(13) 0.2481(2) 0.0433(4) Uani d . 1 . .
H H22A 0.2897 0.0322 0.1569 0.052 Uiso calc R 1 . .
C C23 0.25623(19) 0.01518(13) 0.37027(19) 0.0394(4) Uani d . 1 . .
C C24 -0.3108(3) -0.02259(19) 0.3035(3) 0.0779(8) Uani d . 1 . .
H H24A -0.3131 0.0386 0.3410 0.117 Uiso calc R 1 . .
H H24B -0.3517 -0.0637 0.3735 0.117 Uiso calc R 1 . .
H H24C -0.3696 -0.0257 0.2144 0.117 Uiso calc R 1 . .
C C25 -0.0249(3) -0.2642(2) -0.4189(2) 0.0710(7) Uani d . 1 . .
H H25A -0.0639 -0.2355 -0.5061 0.106 Uiso calc R 1 . .
H H25B -0.1067 -0.2809 -0.3583 0.106 Uiso calc R 1 . .
H H25C 0.0306 -0.3179 -0.4440 0.106 Uiso calc R 1 . .
C C26 0.15968(16) -0.06997(10) 0.36153(16) 0.0480(4) Uani d . 1 . .
H H26A 0.2140 -0.1213 0.4042 0.058 Uiso calc R 1 . .
H H26B 0.0684 -0.0609 0.4152 0.058 Uiso calc R 1 . .
O O1W 0.53363(16) -0.46331(10) 0.07692(16) 0.0895(6) Uani d RD 1 . .
H H1WB 0.592(4) -0.502(2) 0.118(4) 0.121(13) Uiso d D 1 . .
H H1WA 0.4437(18) -0.481(3) 0.084(4) 0.116(13) Uiso d D 1 . .

loop_
_atom_site_aniso_label
_atom_site_aniso_U_11
_atom_site_aniso_U_22
_atom_site_aniso_U_33
_atom_site_aniso_U_12
_atom_site_aniso_U_13
_atom_site_aniso_U_23
Cl1 0.0763(4) 0.0731(4) 0.0804(4) -0.0350(3) 0.0019(3) -0.0121(3)
O1 0.0574(8) 0.0452(8) 0.0640(9) 0.0130(6) 0.0149(6) -0.0006(6)
O2 0.0484(7) 0.0366(6) 0.0386(6) -0.0066(5) 0.0034(5) -0.0041(5)
O3 0.0583(8) 0.0525(8) 0.0461(7) -0.0059(6) -0.0052(6) 0.0095(6)
O4 0.0588(8) 0.0376(8) 0.0724(9) -0.0072(6) 0.0007(7) 0.0089(7)
N1 0.0532(9) 0.0424(9) 0.0548(9) 0.0022(7) 0.0011(7) 0.0092(7)
C1 0.0357(9) 0.0530(12) 0.0576(11) -0.0082(8) 0.0053(8) 0.0031(9)
C2 0.0348(9) 0.0597(13) 0.0589(12) 0.0038(8) 0.0082(8) 0.0071(9)
C3 0.0454(9) 0.0412(10) 0.0419(9) 0.0072(8) 0.0072(8) 0.0052(8)
C4 0.0370(8) 0.0349(9) 0.0345(8) -0.0023(7) 0.0009(6) 0.0031(7)
C5 0.0327(8) 0.0360(9) 0.0322(7) -0.0021(6) -0.0009(6) 0.0026(7)
C6 0.0377(8) 0.0406(10) 0.0396(8) -0.0063(7) 0.0013(7) 0.0028(7)
C7 0.0485(10) 0.0398(10) 0.0536(10) -0.0117(8) -0.0007(8) -0.0022(8)
C8 0.0542(10) 0.0316(9) 0.0464(10) -0.0030(8) 0.0027(8) -0.0013(8)
C9 0.0405(9) 0.0320(9) 0.0426(9) 0.0009(7) 0.0059(7) -0.0025(7)
C10 0.0338(8) 0.0332(8) 0.0396(8) -0.0025(6) 0.0017(7) -0.0033(7)
C11 0.0329(8) 0.0380(9) 0.0470(9) -0.0060(7) 0.0069(7) -0.0063(7)
C12 0.0339(8) 0.0326(9) 0.0540(10) -0.0007(7) 0.0124(7) 0.0030(8)
C13 0.0403(9) 0.0417(10) 0.0415(9) -0.0016(8) 0.0055(7) 0.0003(8)
C14 0.0483(9) 0.0371(9) 0.0403(9) -0.0048(7) 0.0034(7) -0.0059(7)
C15 0.0498(10) 0.0588(13) 0.0461(10) 0.0044(9) -0.0010(8) 0.0094(9)
C16 0.0380(8) 0.0461(10) 0.0480(10) 0.0018(8) -0.0044(7) -0.0040(8)
C17 0.0948(18) 0.0526(14) 0.0798(16) -0.0033(13) -0.0015(14) 0.0272(12)
C18 0.0534(11) 0.0556(12) 0.0380(9) -0.0021(9) -0.0005(8) 0.0007(8)
C19 0.0499(10) 0.0632(13) 0.0410(10) -0.0067(9) -0.0045(8) -0.0142(9)
C20 0.0345(8) 0.0515(11) 0.0556(11) -0.0050(8) 0.0009(7) -0.0091(9)
C21 0.0415(9) 0.0541(11) 0.0450(10) -0.0039(8) 0.0055(8) 0.0027(9)
C22 0.0412(9) 0.0494(10) 0.0391(9) -0.0006(8) -0.0016(7) -0.0052(8)
C23 0.0389(9) 0.0396(9) 0.0395(9) 0.0036(7) -0.0008(7) -0.0029(7)
C24 0.0695(15) 0.0659(16) 0.1001(19) 0.0209(13) 0.0321(14) -0.0023(14)
C25 0.0798(16) 0.0815(17) 0.0508(12) -0.0221(13) -0.0132(11) 0.0118(12)
C26 0.0613(12) 0.0406(11) 0.0418(9) -0.0037(8) -0.0030(8) 0.0013(8)
O1W 0.0715(13) 0.0886(15) 0.1095(15) 0.0265(11) 0.0246(11) 0.0396(12)

loop_
_atom_type_symbol
_atom_type_description
_atom_type_scat_dispersion_real
_atom_type_scat_dispersion_imag
_atom_type_scat_source
C C 0.0033 0.0016 'International Tables Vol C Tables 4.2.6.8 and 6.1.1.4'
H H 0.0000 0.0000 'International Tables Vol C Tables 4.2.6.8 and 6.1.1.4'
N N 0.0061 0.0033 'International Tables Vol C Tables 4.2.6.8 and 6.1.1.4'
O O 0.0106 0.0060 'International Tables Vol C Tables 4.2.6.8 and 6.1.1.4'
Cl Cl 0.1484 0.1585 'International Tables Vol C Tables 4.2.6.8 and 6.1.1.4'

loop_
_geom_angle_atom_site_label_1
_geom_angle_atom_site_label_2
_geom_angle_atom_site_label_3
_geom_angle_site_symmetry_1
_geom_angle_site_symmetry_3
_geom_angle
_geom_angle_publ_flag
C3 O1 C24 . . 117.17(18) ?
C4 O2 C26 . . 114.65(12) ?
C13 O3 C25 . . 116.20(16) ?
C15 N1 C17 . . 111.53(18) ?
C15 N1 C8 . . 112.83(15) ?
C17 N1 C8 . . 111.96(18) ?
C2 C1 C6 . . 122.20(18) ?
C2 C1 H1A . . 118.9 ?
C6 C1 H1A . . 118.9 ?
C1 C2 C3 . . 119.34(17) ?
C1 C2 H2A . . 120.3 ?
C3 C2 H2A . . 120.3 ?
C2 C3 O1 . . 124.42(16) ?
C2 C3 C4 . . 119.58(17) ?
O1 C3 C4 . . 116.00(16) ?
O2 C4 C5 . . 120.78(14) ?
O2 C4 C3 . . 117.98(15) ?
C5 C4 C3 . . 121.18(15) ?
C4 C5 C6 . . 117.85(15) ?
C4 C5 C10 . . 122.76(14) ?
C6 C5 C10 . . 119.35(15) ?
C1 C6 C5 . . 119.51(17) ?
C1 C6 C7 . . 117.85(16) ?
C5 C6 C7 . . 122.62(15) ?
C6 C7 C8 . . 115.91(15) ?
C6 C7 H7A . . 108.3 ?
C8 C7 H7A . . 108.3 ?
C6 C7 H7B . . 108.3 ?
C8 C7 H7B . . 108.3 ?
H7A C7 H7B . . 107.4 ?
N1 C8 C9 . . 108.14(15) ?
N1 C8 C7 . . 117.17(16) ?
C9 C8 C7 . . 108.27(15) ?
N1 C8 H8A . . 107.6 ?
C9 C8 H8A . . 107.6 ?
C7 C8 H8A . . 107.6 ?
C14 C9 C8 . . 112.35(15) ?
C14 C9 C10 . . 111.68(14) ?
C8 C9 C10 . . 109.92(14) ?
C14 C9 H9A . . 107.6 ?
C8 C9 H9A . . 107.6 ?
C10 C9 H9A . . 107.6 ?
C16 C10 C11 . . 111.01(14) ?
C16 C10 C5 . . 109.63(13) ?
C11 C10 C5 . . 114.69(14) ?
C16 C10 C9 . . 107.05(14) ?
C11 C10 C9 . . 104.58(13) ?
C5 C10 C9 . . 109.50(13) ?
C12 C11 C10 . . 114.34(13) ?
C12 C11 H11A . . 108.7 ?
C10 C11 H11A . . 108.7 ?
C12 C11 H11B . . 108.7 ?
C10 C11 H11B . . 108.7 ?
H11A C11 H11B . . 107.6 ?
O4 C12 C13 . . 121.13(17) ?
O4 C12 C11 . . 121.91(17) ?
C13 C12 C11 . . 116.90(15) ?
C14 C13 O3 . . 127.28(17) ?
C14 C13 C12 . . 120.32(16) ?
O3 C13 C12 . . 112.34(16) ?
C13 C14 C9 . . 122.41(16) ?
C13 C14 H14A . . 118.8 ?
C9 C14 H14A . . 118.8 ?
N1 C15 C16 . . 110.88(15) ?
N1 C15 H15A . . 109.5 ?
C16 C15 H15A . . 109.5 ?
N1 C15 H15B . . 109.5 ?
C16 C15 H15B . . 109.5 ?
H15A C15 H15B . . 108.1 ?
C15 C16 C10 . . 111.60(14) ?
C15 C16 H16A . . 109.3 ?
C10 C16 H16A . . 109.3 ?
C15 C16 H16B . . 109.3 ?
C10 C16 H16B . . 109.3 ?
H16A C16 H16B . . 108.0 ?
N1 C17 H17A . . 109.5 ?
N1 C17 H17B . . 109.5 ?
H17A C17 H17B . . 109.5 ?
N1 C17 H17C . . 109.5 ?
H17A C17 H17C . . 109.5 ?
H17B C17 H17C . . 109.5 ?
C19 C18 C23 . . 120.93(18) ?
C19 C18 H18A . . 119.5 ?
C23 C18 H18A . . 119.5 ?
C18 C19 C20 . . 119.15(17) ?
C18 C19 H19A . . 120.4 ?
C20 C19 H19A . . 120.4 ?
C21 C20 C19 . . 121.19(18) ?
C21 C20 Cl1 . . 119.39(16) ?
C19 C20 Cl1 . . 119.42(15) ?
C20 C21 C22 . . 119.11(18) ?
C20 C21 H21A . . 120.4 ?
C22 C21 H21A . . 120.4 ?
C23 C22 C21 . . 121.18(17) ?
C23 C22 H22A . . 119.4 ?
C21 C22 H22A . . 119.4 ?
C22 C23 C18 . . 118.39(18) ?
C22 C23 C26 . . 122.41(15) ?
C18 C23 C26 . . 119.20(16) ?
O1 C24 H24A . . 109.5 ?
O1 C24 H24B . . 109.5 ?
H24A C24 H24B . . 109.5 ?
O1 C24 H24C . . 109.5 ?
H24A C24 H24C . . 109.5 ?
H24B C24 H24C . . 109.5 ?
O3 C25 H25A . . 109.5 ?
O3 C25 H25B . . 109.5 ?
H25A C25 H25B . . 109.5 ?
O3 C25 H25C . . 109.5 ?
H25A C25 H25C . . 109.5 ?
H25B C25 H25C . . 109.5 ?
O2 C26 C23 . . 108.70(12) ?
O2 C26 H26A . . 109.9 ?
C23 C26 H26A . . 109.9 ?
O2 C26 H26B . . 109.9 ?
C23 C26 H26B . . 109.9 ?
H26A C26 H26B . . 108.3 ?
H1WB O1W H1WA . . 109(4) ?

loop_
_geom_bond_atom_site_label_1
_geom_bond_atom_site_label_2
_geom_bond_site_symmetry_2
_geom_bond_distance
_geom_bond_publ_flag
Cl1 C20 . 1.752(2) ?
O1 C3 . 1.375(2) ?
O1 C24 . 1.422(3) ?
O2 C4 . 1.387(2) ?
O2 C26 . 1.4244(19) ?
O3 C13 . 1.355(2) ?
O3 C25 . 1.418(3) ?
O4 C12 . 1.218(2) ?
N1 C15 . 1.465(3) ?
N1 C17 . 1.471(3) ?
N1 C8 . 1.473(2) ?
C1 C2 . 1.374(3) ?
C1 C6 . 1.384(3) ?
C1 H1A . 0.9300 ?
C2 C3 . 1.375(3) ?
C2 H2A . 0.9300 ?
C3 C4 . 1.407(2) ?
C4 C5 . 1.397(2) ?
C5 C6 . 1.406(2) ?
C5 C10 . 1.540(2) ?
C6 C7 . 1.513(3) ?
C7 C8 . 1.526(3) ?
C7 H7A . 0.9700 ?
C7 H7B . 0.9700 ?
C8 C9 . 1.521(2) ?
C8 H8A . 0.9800 ?
C9 C14 . 1.497(2) ?
C9 C10 . 1.549(2) ?
C9 H9A . 0.9800 ?
C10 C16 . 1.532(2) ?
C10 C11 . 1.535(2) ?
C11 C12 . 1.495(3) ?
C11 H11A . 0.9700 ?
C11 H11B . 0.9700 ?
C12 C13 . 1.483(3) ?
C13 C14 . 1.337(3) ?
C14 H14A . 0.9300 ?
C15 C16 . 1.521(3) ?
C15 H15A . 0.9700 ?
C15 H15B . 0.9700 ?
C16 H16A . 0.9700 ?
C16 H16B . 0.9700 ?
C17 H17A . 0.9600 ?
C17 H17B . 0.9600 ?
C17 H17C . 0.9600 ?
C18 C19 . 1.376(3) ?
C18 C23 . 1.393(3) ?
C18 H18A . 0.9300 ?
C19 C20 . 1.377(3) ?
C19 H19A . 0.9300 ?
C20 C21 . 1.371(3) ?
C21 C22 . 1.382(3) ?
C21 H21A . 0.9300 ?
C22 C23 . 1.379(3) ?
C22 H22A . 0.9300 ?
C23 C26 . 1.514(2) ?
C24 H24A . 0.9600 ?
C24 H24B . 0.9600 ?
C24 H24C . 0.9600 ?
C25 H25A . 0.9600 ?
C25 H25B . 0.9600 ?
C25 H25C . 0.9600 ?
C26 H26A . 0.9700 ?
C26 H26B . 0.9700 ?
O1W H1WB . 0.851(10) ?
O1W H1WA . 0.846(10) ?

loop_
_geom_hbond_atom_site_label_D
_geom_hbond_atom_site_label_H
_geom_hbond_atom_site_label_A
_geom_hbond_site_symmetry_A
_geom_hbond_distance_DH
_geom_hbond_distance_HA
_geom_hbond_distance_DA
_geom_hbond_angle_DHA
C8 H8A O1 2_545 0.98 2.557 3.469(2) 155
O1W H1WB O4 2_645 0.85 2.040 2.879(2) 169
O1W H1WA N1 1_555 0.85 2.157 2.899(2) 146

loop_
_geom_torsion_atom_site_label_1
_geom_torsion_atom_site_label_2
_geom_torsion_atom_site_label_3
_geom_torsion_atom_site_label_4
_geom_torsion_site_symmetry_1
_geom_torsion_site_symmetry_2
_geom_torsion_site_symmetry_3
_geom_torsion_site_symmetry_4
_geom_torsion
_geom_torsion_publ_flag
C6 C1 C2 C3 . . . . -2.4(3) ?
C1 C2 C3 O1 . . . . -177.22(17) ?
C1 C2 C3 C4 . . . . 2.8(3) ?
C24 O1 C3 C2 . . . . -2.9(3) ?
C24 O1 C3 C4 . . . . 177.09(19) ?
C26 O2 C4 C5 . . . . -110.58(16) ?
C26 O2 C4 C3 . . . . 72.10(18) ?
C2 C3 C4 O2 . . . . 178.72(15) ?
O1 C3 C4 O2 . . . . -1.3(2) ?
C2 C3 C4 C5 . . . . 1.4(2) ?
O1 C3 C4 C5 . . . . -178.57(14) ?
O2 C4 C5 C6 . . . . 176.86(14) ?
C3 C4 C5 C6 . . . . -5.9(2) ?
O2 C4 C5 C10 . . . . -0.7(2) ?
C3 C4 C5 C10 . . . . 176.50(15) ?
C2 C1 C6 C5 . . . . -2.2(3) ?
C2 C1 C6 C7 . . . . 176.47(18) ?
C4 C5 C6 C1 . . . . 6.2(2) ?
C10 C5 C6 C1 . . . . -176.07(16) ?
C4 C5 C6 C7 . . . . -172.38(15) ?
C10 C5 C6 C7 . . . . 5.3(2) ?
C1 C6 C7 C8 . . . . -176.95(16) ?
C5 C6 C7 C8 . . . . 1.7(3) ?
C15 N1 C8 C9 . . . . 60.6(2) ?
C17 N1 C8 C9 . . . . -172.57(18) ?
C15 N1 C8 C7 . . . . -62.0(2) ?
C17 N1 C8 C7 . . . . 64.8(2) ?
C6 C7 C8 N1 . . . . 86.1(2) ?
C6 C7 C8 C9 . . . . -36.5(2) ?
N1 C8 C9 C14 . . . . 172.93(14) ?
C7 C8 C9 C14 . . . . -59.18(19) ?
N1 C8 C9 C10 . . . . -62.06(18) ?
C7 C8 C9 C10 . . . . 65.83(18) ?
C4 C5 C10 C16 . . . . 83.19(19) ?
C6 C5 C10 C16 . . . . -94.37(18) ?
C4 C5 C10 C11 . . . . -42.5(2) ?
C6 C5 C10 C11 . . . . 139.97(15) ?
C4 C5 C10 C9 . . . . -159.65(14) ?
C6 C5 C10 C9 . . . . 22.8(2) ?
C14 C9 C10 C16 . . . . -174.73(14) ?
C8 C9 C10 C16 . . . . 59.88(18) ?
C14 C9 C10 C11 . . . . -56.88(17) ?
C8 C9 C10 C11 . . . . 177.73(14) ?
C14 C9 C10 C5 . . . . 66.49(17) ?
C8 C9 C10 C5 . . . . -58.90(18) ?
C16 C10 C11 C12 . . . . 172.20(15) ?
C5 C10 C11 C12 . . . . -62.86(19) ?
C9 C10 C11 C12 . . . . 57.09(18) ?
C10 C11 C12 O4 . . . . 154.14(17) ?
C10 C11 C12 C13 . . . . -28.5(2) ?
C25 O3 C13 C14 . . . . 8.4(3) ?
C25 O3 C13 C12 . . . . -174.43(18) ?
O4 C12 C13 C14 . . . . 173.55(17) ?
C11 C12 C13 C14 . . . . -3.8(2) ?
O4 C12 C13 O3 . . . . -3.8(2) ?
C11 C12 C13 O3 . . . . 178.80(14) ?
O3 C13 C14 C9 . . . . 179.57(15) ?
C12 C13 C14 C9 . . . . 2.6(3) ?
C8 C9 C14 C13 . . . . 154.08(17) ?
C10 C9 C14 C13 . . . . 30.0(2) ?
C17 N1 C15 C16 . . . . 175.80(18) ?
C8 N1 C15 C16 . . . . -57.2(2) ?
N1 C15 C16 C10 . . . . 54.9(2) ?
C11 C10 C16 C15 . . . . -169.38(15) ?
C5 C10 C16 C15 . . . . 62.88(19) ?
C9 C10 C16 C15 . . . . -55.82(18) ?
C23 C18 C19 C20 . . . . -0.2(3) ?
C18 C19 C20 C21 . . . . -1.3(3) ?
C18 C19 C20 Cl1 . . . . 177.68(16) ?
C19 C20 C21 C22 . . . . 0.9(3) ?
Cl1 C20 C21 C22 . . . . -178.01(15) ?
C20 C21 C22 C23 . . . . 0.9(3) ?
C21 C22 C23 C18 . . . . -2.4(3) ?
C21 C22 C23 C26 . . . . 177.14(16) ?
C19 C18 C23 C22 . . . . 2.0(3) ?
C19 C18 C23 C26 . . . . -177.50(16) ?
C4 O2 C26 C23 . . . . -169.61(13) ?
C22 C23 C26 O2 . . . . -6.9(2) ?
C18 C23 C26 O2 . . . . 172.64(16) ?

loop_
_cod_related_entry_id
_cod_related_entry_database
_cod_related_entry_code
1 ChemSpider 30656650
